data_1515873
loop_
_publ_author_name
'Kandur, Wynne V.'
'Richert, Kathleen J.'
'Rieder, Curtis J.'
'Thomas, Andrew M.'
'Hu, Chunhua'
'Ziller, Joseph W.'
'Woerpel, K. A.'

_publ_section_title
;
 Synthesis and Reactivity of 1,2-Dioxolanes from \b,\g-Epoxy Ketones.
;
_journal_issue 10
_journal_name_full 'Organic letters'
_journal_page_first 2650
_journal_page_last 2653
_journal_paper_doi 10.1021/ol500835f
_journal_volume 16
_journal_year 2014
_chemical_formula_sum 'C15 H18 O4'
_chemical_formula_weight 262.29
_chemical_name_systematic
; 
 ? 
;
_space_group_IT_number 61
_symmetry_cell_setting orthorhombic
_symmetry_space_group_name_Hall '-P 2ac 2ab'
_symmetry_space_group_name_H-M 'P b c a'
_atom_sites_solution_hydrogens geom
_atom_sites_solution_primary direct
_atom_sites_solution_secondary difmap
_audit_creation_method SHELXL-97
_cell_angle_alpha 90.00
_cell_angle_beta 90.00
_cell_angle_gamma 90.00
_cell_formula_units_Z 8
_cell_length_a 10.8837(10)
_cell_length_b 9.9484(10)
_cell_length_c 24.339(2)
_cell_measurement_reflns_used 2485
_cell_measurement_temperature 100(2)
_cell_measurement_theta_max 22.71
_cell_measurement_theta_min 2.51
_cell_volume 2635.3(4)
_computing_cell_refinement 'Bruker SAINT'
_computing_data_collection 'Bruker APEX2'
_computing_data_reduction 'Bruker SAINT'
_computing_molecular_graphics 'Bruker SHELXTL'
_computing_publication_material 'Bruker SHELXTL'
_computing_structure_refinement 'SHELXL-97 (Sheldrick, 2008)'
_computing_structure_solution 'SHELXS-97 (Sheldrick, 2008)'
_diffrn_ambient_temperature 100(2)
_diffrn_measured_fraction_theta_full 1.000
_diffrn_measured_fraction_theta_max 1.000
_diffrn_measurement_device_type 'Bruker APEX-II CCD'
_diffrn_measurement_method '\w scans'
_diffrn_radiation_monochromator graphite
_diffrn_radiation_source 'fine-focus sealed tube'
_diffrn_radiation_type MoK\a
_diffrn_radiation_wavelength 0.71073
_diffrn_reflns_av_R_equivalents 0.0798
_diffrn_reflns_av_sigmaI/netI 0.0375
_diffrn_reflns_limit_h_max 12
_diffrn_reflns_limit_h_min -12
_diffrn_reflns_limit_k_max 11
_diffrn_reflns_limit_k_min -11
_diffrn_reflns_limit_l_max 28
_diffrn_reflns_limit_l_min -28
_diffrn_reflns_number 21714
_diffrn_reflns_theta_full 25.04
_diffrn_reflns_theta_max 25.04
_diffrn_reflns_theta_min 1.67
_exptl_absorpt_coefficient_mu 0.095
_exptl_absorpt_correction_T_max 0.9990
_exptl_absorpt_correction_T_min 0.9486
_exptl_absorpt_correction_type multi-scan
_exptl_absorpt_process_details SADABS
_exptl_crystal_colour colourless
_exptl_crystal_density_diffrn 1.322
_exptl_crystal_density_method 'not measured'
_exptl_crystal_description plate
_exptl_crystal_F_000 1120
_exptl_crystal_size_max 0.56
_exptl_crystal_size_mid 0.11
_exptl_crystal_size_min 0.01
_refine_diff_density_max 0.215
_refine_diff_density_min -0.205
_refine_diff_density_rms 0.043
_refine_ls_extinction_method none
_refine_ls_goodness_of_fit_ref 1.004
_refine_ls_hydrogen_treatment constr
_refine_ls_matrix_type full
_refine_ls_number_parameters 173
_refine_ls_number_reflns 2325
_refine_ls_number_restraints 0
_refine_ls_restrained_S_all 1.004
_refine_ls_R_factor_all 0.0643
_refine_ls_R_factor_gt 0.0387
_refine_ls_shift/su_max 0.000
_refine_ls_shift/su_mean 0.000
_refine_ls_structure_factor_coef Fsqd
_refine_ls_weighting_details 'calc w=1/[\s^2^(Fo^2^)+(0.0358P)^2^+1.4241P] where P=(Fo^2^+2Fc^2^)/3'
_refine_ls_weighting_scheme calc
_refine_ls_wR_factor_gt 0.0812
_refine_ls_wR_factor_ref 0.0908
_reflns_number_gt 1706
_reflns_number_total 2325
_reflns_threshold_expression >2sigma(I)
_cod_data_source_file ol500835f_si_010.cif
_cod_data_source_block 13kaw15h
_cod_depositor_comments
;
The following automatic conversions were performed:

'_symmetry_cell_setting' value 'Orthorhombic' changed to
'orthorhombic' according to
/usr/data/users/saulius/crontab/automatic-downloads/rss-feeds/ACS/lib/dictionaries/cif_core.dic
dictionary named 'cif_core.dic' version 2.4.2 from 2011-04-26.

Automatic conversion script
Id: cif_fix_values 2281 2013-09-26 08:29:07Z andrius 

 Adding full bibliography for 1515873--1515880.cif.
;
_cod_original_cell_volume 2635.4(4)
_cod_database_code 1515873

loop_
_symmetry_equiv_pos_as_xyz
'x, y, z'
'x+1/2, -y+1/2, -z'
'-x, y+1/2, -z+1/2'
'-x+1/2, -y, z+1/2'
'-x, -y, -z'
'-x-1/2, y-1/2, z'
'x, -y-1/2, z-1/2'
'x-1/2, y, -z-1/2'

loop_
_atom_site_label
_atom_site_type_symbol
_atom_site_fract_x
_atom_site_fract_y
_atom_site_fract_z
_atom_site_U_iso_or_equiv
_atom_site_adp_type
_atom_site_occupancy
_atom_site_symmetry_multiplicity
_atom_site_calc_flag
_atom_site_refinement_flags
O1 O 0.31778(12) 0.46286(12) 0.45607(5) 0.0182(3) Uani 1 1 d .
O2 O 0.37570(12) 0.49272(12) 0.40144(5) 0.0186(3) Uani 1 1 d .
O3 O 0.15523(11) 0.59683(12) 0.37230(5) 0.0205(3) Uani 1 1 d .
O4 O 0.01282(12) 0.50072(14) 0.42142(6) 0.0271(4) Uani 1 1 d .
C1 C 0.29346(16) 0.59137(17) 0.48296(7) 0.0154(4) Uani 1 1 d .
C2 C 0.38410(17) 0.68467(17) 0.45509(7) 0.0159(4) Uani 1 1 d .
H2A H 0.3588 0.7799 0.4586 0.019 Uiso 1 1 calc R
H2B H 0.4679 0.6736 0.4702 0.019 Uiso 1 1 calc R
C3 C 0.37686(17) 0.63723(17) 0.39605(7) 0.0167(4) Uani 1 1 d .
C4 C 0.25961(16) 0.68535(19) 0.36634(8) 0.0185(4) Uani 1 1 d .
H4A H 0.2371 0.7751 0.3807 0.022 Uiso 1 1 calc R
H4B H 0.2781 0.6955 0.3267 0.022 Uiso 1 1 calc R
C5 C 0.10355(17) 0.57071(18) 0.42136(8) 0.0189(4) Uani 1 1 d .
C6 C 0.15759(16) 0.62946(18) 0.47285(7) 0.0165(4) Uani 1 1 d .
H6A H 0.1082 0.5990 0.5046 0.020 Uiso 1 1 calc R
H6B H 0.1511 0.7286 0.4709 0.020 Uiso 1 1 calc R
C7 C 0.48801(17) 0.67085(19) 0.36101(8) 0.0210(4) Uani 1 1 d .
H7A H 0.4905 0.7679 0.3543 0.032 Uiso 1 1 calc R
H7B H 0.4823 0.6231 0.3259 0.032 Uiso 1 1 calc R
H7C H 0.5630 0.6432 0.3802 0.032 Uiso 1 1 calc R
C8 C 0.31834(17) 0.56480(17) 0.54355(7) 0.0170(4) Uani 1 1 d .
H8A H 0.4061 0.5410 0.5480 0.020 Uiso 1 1 calc R
H8B H 0.2691 0.4862 0.5553 0.020 Uiso 1 1 calc R
C9 C 0.28878(18) 0.68321(19) 0.58145(7) 0.0206(4) Uani 1 1 d .
H9A H 0.3405 0.7612 0.5712 0.025 Uiso 1 1 calc R
H9B H 0.2017 0.7093 0.5766 0.025 Uiso 1 1 calc R
C10 C 0.31156(17) 0.64766(18) 0.64099(7) 0.0187(4) Uani 1 1 d .
C11 C 0.23359(18) 0.5600(2) 0.66838(8) 0.0251(5) Uani 1 1 d .
H11 H 0.1630 0.5260 0.6501 0.030 Uiso 1 1 calc R
C12 C 0.2574(2) 0.5215(2) 0.72191(8) 0.0306(5) Uani 1 1 d .
H12 H 0.2031 0.4614 0.7401 0.037 Uiso 1 1 calc R
C13 C 0.3598(2) 0.5703(2) 0.74906(8) 0.0307(5) Uani 1 1 d .
H13 H 0.3764 0.5433 0.7858 0.037 Uiso 1 1 calc R
C14 C 0.4379(2) 0.6583(2) 0.72252(8) 0.0284(5) Uani 1 1 d .
H14 H 0.5082 0.6924 0.7410 0.034 Uiso 1 1 calc R
C15 C 0.41332(18) 0.6971(2) 0.66877(8) 0.0232(5) Uani 1 1 d .
H15 H 0.4670 0.7582 0.6508 0.028 Uiso 1 1 calc R

loop_
_atom_site_aniso_label
_atom_site_aniso_U_11
_atom_site_aniso_U_22
_atom_site_aniso_U_33
_atom_site_aniso_U_23
_atom_site_aniso_U_13
_atom_site_aniso_U_12
O1 0.0262(7) 0.0106(6) 0.0180(7) 0.0002(5) 0.0042(6) 0.0010(6)
O2 0.0230(7) 0.0123(6) 0.0205(7) -0.0007(5) 0.0045(6) 0.0006(6)
O3 0.0182(7) 0.0221(7) 0.0214(7) -0.0014(6) -0.0025(6) -0.0023(6)
O4 0.0225(8) 0.0261(8) 0.0326(8) 0.0042(6) -0.0072(6) -0.0078(7)
C1 0.0170(10) 0.0085(9) 0.0205(10) -0.0021(8) -0.0002(8) 0.0009(7)
C2 0.0167(10) 0.0122(9) 0.0189(10) -0.0010(8) -0.0009(8) -0.0004(8)
C3 0.0185(10) 0.0112(9) 0.0205(10) 0.0002(8) -0.0001(8) 0.0004(8)
C4 0.0190(10) 0.0171(10) 0.0194(10) 0.0006(8) -0.0005(8) -0.0001(8)
C5 0.0171(10) 0.0129(9) 0.0267(11) 0.0040(8) -0.0022(8) 0.0040(8)
C6 0.0160(10) 0.0132(9) 0.0203(10) 0.0004(7) 0.0009(8) -0.0003(8)
C7 0.0207(10) 0.0209(10) 0.0214(11) 0.0010(8) 0.0014(8) 0.0006(8)
C8 0.0188(10) 0.0131(9) 0.0191(10) 0.0018(8) -0.0018(8) 0.0002(8)
C9 0.0239(11) 0.0167(10) 0.0211(10) 0.0018(8) -0.0013(8) 0.0008(8)
C10 0.0211(10) 0.0144(9) 0.0205(10) -0.0017(8) 0.0014(8) 0.0032(8)
C11 0.0194(11) 0.0287(11) 0.0273(11) 0.0018(9) -0.0008(9) -0.0023(9)
C12 0.0314(12) 0.0329(12) 0.0275(12) 0.0080(10) 0.0055(10) -0.0041(10)
C13 0.0423(14) 0.0333(12) 0.0165(10) 0.0033(10) 0.0006(10) 0.0045(11)
C14 0.0295(12) 0.0327(12) 0.0229(11) -0.0054(10) -0.0043(9) -0.0012(10)
C15 0.0254(11) 0.0206(10) 0.0236(11) -0.0005(8) 0.0044(9) -0.0041(9)

loop_
_atom_type_symbol
_atom_type_description
_atom_type_scat_dispersion_real
_atom_type_scat_dispersion_imag
_atom_type_scat_source
C C 0.0033 0.0016 'International Tables Vol C Tables 4.2.6.8 and 6.1.1.4'
H H 0.0000 0.0000 'International Tables Vol C Tables 4.2.6.8 and 6.1.1.4'
O O 0.0106 0.0060 'International Tables Vol C Tables 4.2.6.8 and 6.1.1.4'

loop_
_geom_angle_atom_site_label_1
_geom_angle_atom_site_label_2
_geom_angle_atom_site_label_3
_geom_angle
C1 O1 O2 107.45(11)
C3 O2 O1 106.33(11)
C5 O3 C4 122.39(14)
O1 C1 C2 102.58(13)
O1 C1 C8 104.46(13)
C2 C1 C8 115.10(15)
O1 C1 C6 108.45(14)
C2 C1 C6 113.67(15)
C8 C1 C6 111.52(15)
C3 C2 C1 101.53(14)
C3 C2 H2A 111.5
C1 C2 H2A 111.5
C3 C2 H2B 111.5
C1 C2 H2B 111.5
H2A C2 H2B 109.3
O2 C3 C2 102.98(14)
O2 C3 C7 106.11(14)
C2 C3 C7 115.03(15)
O2 C3 C4 110.14(14)
C2 C3 C4 113.03(15)
C7 C3 C4 109.11(15)
O3 C4 C3 114.47(14)
O3 C4 H4A 108.6
C3 C4 H4A 108.6
O3 C4 H4B 108.6
C3 C4 H4B 108.6
H4A C4 H4B 107.6
O4 C5 O3 117.01(17)
O4 C5 C6 122.88(17)
O3 C5 C6 120.10(16)
C5 C6 C1 114.31(15)
C5 C6 H6A 108.7
C1 C6 H6A 108.7
C5 C6 H6B 108.7
C1 C6 H6B 108.7
H6A C6 H6B 107.6
C3 C7 H7A 109.5
C3 C7 H7B 109.5
H7A C7 H7B 109.5
C3 C7 H7C 109.5
H7A C7 H7C 109.5
H7B C7 H7C 109.5
C1 C8 C9 114.38(14)
C1 C8 H8A 108.7
C9 C8 H8A 108.7
C1 C8 H8B 108.7
C9 C8 H8B 108.7
H8A C8 H8B 107.6
C10 C9 C8 111.30(15)
C10 C9 H9A 109.4
C8 C9 H9A 109.4
C10 C9 H9B 109.4
C8 C9 H9B 109.4
H9A C9 H9B 108.0
C11 C10 C15 118.47(18)
C11 C10 C9 120.48(17)
C15 C10 C9 120.99(17)
C12 C11 C10 120.82(19)
C12 C11 H11 119.6
C10 C11 H11 119.6
C11 C12 C13 120.3(2)
C11 C12 H12 119.9
C13 C12 H12 119.9
C14 C13 C12 119.65(19)
C14 C13 H13 120.2
C12 C13 H13 120.2
C13 C14 C15 119.9(2)
C13 C14 H14 120.1
C15 C14 H14 120.1
C10 C15 C14 120.93(19)
C10 C15 H15 119.5
C14 C15 H15 119.5

loop_
_geom_bond_atom_site_label_1
_geom_bond_atom_site_label_2
_geom_bond_distance
O1 C1 1.460(2)
O1 O2 1.5012(17)
O2 C3 1.444(2)
O3 C5 1.345(2)
O3 C4 1.445(2)
O4 C5 1.208(2)
C1 C2 1.515(2)
C1 C8 1.522(3)
C1 C6 1.546(2)
C2 C3 1.515(2)
C2 H2A 0.9900
C2 H2B 0.9900
C3 C7 1.518(3)
C3 C4 1.543(3)
C4 H4A 0.9900
C4 H4B 0.9900
C5 C6 1.503(3)
C6 H6A 0.9900
C6 H6B 0.9900
C7 H7A 0.9800
C7 H7B 0.9800
C7 H7C 0.9800
C8 C9 1.530(3)
C8 H8A 0.9900
C8 H8B 0.9900
C9 C10 1.512(3)
C9 H9A 0.9900
C9 H9B 0.9900
C10 C11 1.387(3)
C10 C15 1.388(3)
C11 C12 1.382(3)
C11 H11 0.9500
C12 C13 1.384(3)
C12 H12 0.9500
C13 C14 1.381(3)
C13 H13 0.9500
C14 C15 1.390(3)
C14 H14 0.9500
C15 H15 0.9500
